data_7248097
loop_
_publ_author_name
'Wang, Xiuli'
'Yang, Lin'
'Zhang, Zhong'

_publ_section_title
;
 Structure-induced selective adsorption of diverse dyes and Cr(vi)
 photoreduction using two new polyoxometalate-based metal--viologen
 complexes
;
_journal_issue 10
_journal_name_full CrystEngComm
_journal_page_first 1363
_journal_page_last 1370
_journal_paper_doi 10.1039/D3CE01227A
_journal_volume 26
_journal_year 2024
_chemical_formula_moiety '2(O40 P W12), C72 H60 Cu N8 O8, 3(H2 O), 4[H2O]'
_chemical_formula_sum 'C72 H75 Cu N8 O95 P2 W24'
_chemical_formula_weight 7110.28
_space_group_crystal_system triclinic
_space_group_IT_number 2
_space_group_name_Hall '-P 1'
_space_group_name_H-M_alt 'P -1'
_atom_sites_solution_hydrogens mixed
_atom_sites_solution_primary iterative
_audit_creation_date 2024-01-17
_audit_creation_method
;
Olex2 1.3-alpha
(compiled 2020.11.12 svn.r5f609507 for OlexSys, GUI svn.r6408)
;
_audit_update_record
;
2024-01-19 deposited with the CCDC.	2024-01-30 downloaded from the CCDC.
;
_cell_angle_alpha 95.4120(10)
_cell_angle_beta 106.1440(10)
_cell_angle_gamma 93.0910(10)
_cell_formula_units_Z 1
_cell_length_a 13.0872(6)
_cell_length_b 13.6972(7)
_cell_length_c 19.4602(9)
_cell_measurement_reflns_used 5431
_cell_measurement_temperature 296(2)
_cell_measurement_theta_max 25.127
_cell_measurement_theta_min 1.628
_cell_volume 3324.2(3)
_computing_cell_refinement 'SAINT+ Ver. 2016.5-0 (Bruker-AXS, 2016)'
_computing_data_collection 'APEX3 Ver. 2016.5-0 (Bruker-AXS, 2016)'
_computing_data_reduction 'SAINT+ Ver. 2016.5-0 (Bruker-AXS, 2016)'
_computing_molecular_graphics 'Olex2 1.3-alpha (Dolomanov et al., 2009)'
_computing_publication_material 'Olex2 1.3-alpha (Dolomanov et al., 2009)'
_computing_structure_refinement 'SHELXL 2018/3 (Sheldrick, 2015)'
_computing_structure_solution 'XT (Sheldrick, 2015a)'
_diffrn_ambient_temperature 296.15
_diffrn_detector 'charge-coupled device (CCD) area detector'
_diffrn_detector_area_resol_mean 7.9
_diffrn_detector_type 'Bruker APEX II'
_diffrn_measured_fraction_theta_full 0.999
_diffrn_measured_fraction_theta_max 0.990
_diffrn_measurement_device 'three-circle diffractometer'
_diffrn_measurement_device_type 'Bruker APEX II Quazar'
_diffrn_measurement_method '0.5\% \w and 0.5\% \f scans'
_diffrn_radiation_collimation 'focusing mirrors'
_diffrn_radiation_detector 'Bruker APEX II'
_diffrn_radiation_monochromator 'mirror optics'
_diffrn_radiation_probe x-ray
_diffrn_radiation_type 'Mo K\a'
_diffrn_radiation_wavelength 0.71073
_diffrn_radiation_xray_symbol K-L~3~
_diffrn_reflns_av_R_equivalents 0.0289
_diffrn_reflns_av_unetI/netI 0.0646
_diffrn_reflns_Laue_measured_fraction_full 0.999
_diffrn_reflns_Laue_measured_fraction_max 0.990
_diffrn_reflns_limit_h_max 17
_diffrn_reflns_limit_h_min -17
_diffrn_reflns_limit_k_max 14
_diffrn_reflns_limit_k_min -18
_diffrn_reflns_limit_l_max 24
_diffrn_reflns_limit_l_min -25
_diffrn_reflns_number 24689
_diffrn_reflns_point_group_measured_fraction_full 0.999
_diffrn_reflns_point_group_measured_fraction_max 0.990
_diffrn_reflns_theta_full 25.242
_diffrn_reflns_theta_max 28.266
_diffrn_reflns_theta_min 1.499
_diffrn_source 'microfocus sealed X-ray tube'
_diffrn_source_current 30.0
_diffrn_source_power 1.2
_diffrn_source_type 'Incoatec I\ms'
_diffrn_source_voltage 40.0
_exptl_absorpt_coefficient_mu 20.953
_exptl_absorpt_correction_T_max 0.87
_exptl_absorpt_correction_T_min 0.86
_exptl_absorpt_correction_type multi-scan
_exptl_absorpt_process_details
;
SADABS-2016/2 (Krause et al., 2015) was used for absorption correction.
;
_exptl_crystal_colour purple
_exptl_crystal_colour_primary purple
_exptl_crystal_density_diffrn 3.552
_exptl_crystal_density_method 'not measured'
_exptl_crystal_description block
_exptl_crystal_F_000 3158
_exptl_crystal_size_max 0.24
_exptl_crystal_size_mid 0.22
_exptl_crystal_size_min 0.2
_refine_diff_density_max 3.514
_refine_diff_density_min -1.924
_refine_diff_density_rms 0.295
_refine_ls_extinction_method none
_refine_ls_goodness_of_fit_ref 1.017
_refine_ls_hydrogen_treatment constr
_refine_ls_matrix_type full
_refine_ls_number_parameters 900
_refine_ls_number_reflns 16325
_refine_ls_number_restraints 23
_refine_ls_restrained_S_all 1.026
_refine_ls_R_factor_all 0.0781
_refine_ls_R_factor_gt 0.0454
_refine_ls_shift/su_max 0.002
_refine_ls_shift/su_mean 0.000
_refine_ls_structure_factor_coef Fsqd
_refine_ls_weighting_details 'w=1/[\s^2^(Fo^2^)+(0.0554P)^2^] where P=(Fo^2^+2Fc^2^)/3'
_refine_ls_weighting_scheme calc
_refine_ls_wR_factor_gt 0.1089
_refine_ls_wR_factor_ref 0.1223
_reflns_Friedel_coverage 0.000
_reflns_number_gt 10984
_reflns_number_total 16325
_reflns_threshold_expression 'I > 2\s(I)'
_cod_data_source_file d3ce01227a2.cif
_cod_data_source_block 1
_cod_depositor_comments 'Adding full bibliography for 7248096--7248097.cif.'
_cod_database_code 7248097
_shelx_shelxl_version_number 2018/3
_shelx_space_group_comment
;
The symmetry employed for this shelxl refinement is uniquely defined
by the following loop, which should always be used as a source of
symmetry information in preference to the above space-group names.
They are only intended as comments.
;
_shelx_estimated_absorpt_t_max 0.102
_shelx_estimated_absorpt_t_min 0.081
_olex2_refinement_description
;
1. Fixed Uiso
 At 1.2 times of:
  All C(H) groups, All C(H,H) groups, All O(H,H) groups
 At 1.5 times of:
  All O(H) groups
2. Restrained distances
 O2_$1-O1
 2.9 with sigma of 0.02
 O1-O2_$1
 3.2 with sigma of 0.02
3. Rigid bond restraints
 C15, C18
 with sigma for 1-2 distances of 0.001 and sigma for 1-3 distances of 0.001
 C31, C32
 with sigma for 1-2 distances of 0.001 and sigma for 1-3 distances of 0.001
 C33, C36
 with sigma for 1-2 distances of 0.02 and sigma for 1-3 distances of 0.02
4. Uiso/Uaniso restraints and constraints
N3 \\sim C19: within 2A with sigma of 0.02 and sigma for terminal atoms of 0.04
within 2A
Uanis(C29) \\sim Ueq: with sigma of 0.001 and sigma for terminal atoms of 0.002
Uanis(O1W) \\sim Ueq: with sigma of 0.001 and sigma for terminal atoms of 0.002
5. Others
 Fixed Sof: O1W(0.5) H1WA(0.5) H1WB(0.5)
6.a Riding coordinates:
 O1W(H1WA,H1WB), O2W(H2WA,H2WB)
6.b Secondary CH2 refined with riding coordinates:
 C11(H11A,H11B), C29(H29A,H29B)
6.c Aromatic/amide H refined with riding coordinates:
 C1(H1), C2(H2A), C4(H4), C5(H5), C7(H7), C8(H8), C9(H9), C10(H10), C13(H13),
 C14(H14), C16(H16), C17(H17), C19(H19), C20(H20), C22(H22), C23(H23), C25(H25),
  C26(H26), C27(H27), C28(H28), C31(H31), C32(H32), C34(H34), C35(H35)
6.d Idealised tetrahedral OH refined as rotating group:
 O2(H2), O3(H3)
;
_smtbx_masks_special_details
;
A solvent mask was calculated and 37 electrons were 
found in a volume of 164\%A^3^ in 1 void per unit cell. 
This is consistent with the presence of 
4[H2O] per Unit Cell 
which account for 40 electrons 
per unit cell.
;
_smtbx_masks_void_probe_radius 1.2
_smtbx_masks_void_truncation_radius 1.2
_olex2_submission_special_instructions 'No special instructions were received'

loop_
_space_group_symop_operation_xyz
'x, y, z'
'-x, -y, -z'

loop_
_atom_site_label
_atom_site_type_symbol
_atom_site_fract_x
_atom_site_fract_y
_atom_site_fract_z
_atom_site_U_iso_or_equiv
_atom_site_adp_type
_atom_site_occupancy
_atom_site_site_symmetry_order
_atom_site_calc_flag
_atom_site_refinement_flags_posn
_atom_site_refinement_flags_adp
_atom_site_refinement_flags_occupancy
_atom_site_disorder_assembly
_atom_site_disorder_group
W1 W 0.48421(4) 0.15055(4) 0.62336(2) 0.03038(11) Uani 1 1 d . . . . .
W2 W 0.50996(4) 0.30447(4) 0.93561(3) 0.04144(14) Uani 1 1 d . . . . .
W3 W 0.12763(4) 0.20363(4) 0.66534(3) 0.03060(12) Uani 1 1 d . . . . .
W4 W 0.23809(4) -0.00184(4) 0.61427(3) 0.03183(12) Uani 1 1 d . . . . .
W5 W 0.63017(4) 0.08460(4) 0.88116(3) 0.04087(14) Uani 1 1 d . . . . .
W6 W 0.49884(4) -0.06279(4) 0.72642(3) 0.03453(12) Uani 1 1 d . . . . .
W7 W 0.28145(4) 0.16498(4) 0.92795(3) 0.03992(14) Uani 1 1 d . . . . .
W8 W 0.37207(4) 0.35525(4) 0.67357(3) 0.03025(11) Uani 1 1 d . . . . .
W9 W 0.26935(4) 0.36383(4) 0.83216(3) 0.03789(13) Uani 1 1 d . . . . .
W10 W 0.14222(4) 0.00524(4) 0.76136(3) 0.03239(12) Uani 1 1 d . . . . .
W11 W 0.40246(4) -0.05577(4) 0.87355(3) 0.03711(13) Uani 1 1 d . . . . .
W12 W 0.61409(4) 0.29897(4) 0.77839(3) 0.03158(12) Uani 1 1 d . . . . .
P1 P 0.3808(2) 0.1510(2) 0.77446(13) 0.0171(5) Uani 1 1 d . . . . .
O5 O 0.5303(6) 0.0422(6) 0.6758(4) 0.0349(19) Uani 1 1 d . . . . .
O6 O 0.2720(6) 0.1075(6) 0.7260(4) 0.0298(18) Uani 1 1 d . . . . .
O7 O 0.5473(6) -0.0093(7) 0.9153(4) 0.043(2) Uani 1 1 d . . . . .
O8 O 0.4475(6) 0.0667(6) 0.8013(4) 0.0329(18) Uani 1 1 d . . . . .
O9 O 0.1786(7) 0.0960(6) 0.8466(4) 0.042(2) Uani 1 1 d . . . . .
O10 O 0.3455(6) 0.0852(6) 0.5962(4) 0.0358(19) Uani 1 1 d . . . . .
O12 O 0.3573(6) -0.0650(6) 0.6692(4) 0.0349(19) Uani 1 1 d . . . . .
O13 O 0.1532(6) -0.0544(6) 0.6708(4) 0.0355(19) Uani 1 1 d . . . . .
O14 O 0.1427(6) 0.0987(6) 0.5970(4) 0.0349(19) Uani 1 1 d . . . . .
O15 O 0.4466(6) -0.1233(7) 0.7960(4) 0.041(2) Uani 1 1 d . . . . .
O16 O 0.1957(8) -0.0754(7) 0.5358(5) 0.053(3) Uani 1 1 d . . . . .
O17 O 0.3852(7) -0.1525(7) 0.9197(5) 0.051(2) Uani 1 1 d . . . . .
O18 O 0.3660(6) 0.2168(6) 0.8386(4) 0.0351(19) Uani 1 1 d . . . . .
O19 O 0.4113(7) 0.2407(7) 0.9775(4) 0.047(2) Uani 1 1 d . . . . .
O20 O 0.6231(7) -0.0122(7) 0.8034(5) 0.049(2) Uani 1 1 d . . . . .
O21 O 0.5470(7) -0.1577(7) 0.6866(5) 0.052(2) Uani 1 1 d . . . . .
O22 O 0.5750(7) 0.1851(7) 0.9310(4) 0.045(2) Uani 1 1 d . . . . .
O24 O 0.3380(6) 0.3913(6) 0.7603(4) 0.037(2) Uani 1 1 d . . . . .
O25 O 0.5256(7) 0.1269(7) 0.5490(4) 0.043(2) Uani 1 1 d . . . . .
O26 O 0.2256(7) 0.2850(7) 0.8968(4) 0.044(2) Uani 1 1 d . . . . .
O27 O 0.0403(7) -0.0673(7) 0.7724(5) 0.047(2) Uani 1 1 d . . . . .
O28 O 0.1672(6) 0.2847(6) 0.7554(4) 0.039(2) Uani 1 1 d . . . . .
O29 O 0.7528(7) 0.0753(8) 0.9350(6) 0.064(3) Uani 1 1 d . . . . .
O30 O 0.4005(7) 0.3940(7) 0.9034(4) 0.045(2) Uani 1 1 d . . . . .
O31 O 0.2627(6) -0.0591(6) 0.8064(4) 0.037(2) Uani 1 1 d . . . . .
O32 O 0.2390(6) 0.2800(6) 0.6447(4) 0.0316(18) Uani 1 1 d . . . . .
O33 O 0.2258(9) 0.1490(8) 0.9952(5) 0.065(3) Uani 1 1 d . . . . .
O34 O 0.6048(6) 0.2275(6) 0.6879(4) 0.0349(19) Uani 1 1 d . . . . .
O35 O 0.0683(6) 0.1055(6) 0.7095(4) 0.0349(19) Uani 1 1 d . . . . .
O36 O 0.7313(7) 0.3670(7) 0.7973(5) 0.053(2) Uani 1 1 d . . . . .
O37 O 0.3593(6) 0.0541(7) 0.9232(4) 0.041(2) Uani 1 1 d . . . . .
O38 O 0.5192(6) 0.3844(6) 0.7248(4) 0.038(2) Uani 1 1 d . . . . .
O39 O 0.4369(6) 0.2115(6) 0.7308(4) 0.0289(17) Uani 1 1 d . . . . .
O40 O 0.5647(6) 0.3351(6) 0.8593(4) 0.038(2) Uani 1 1 d . . . . .
O42 O 0.4204(6) 0.2716(6) 0.6075(4) 0.036(2) Uani 1 1 d . . . . .
O43 O 0.5947(8) 0.3731(8) 1.0085(5) 0.056(3) Uani 1 1 d . . . . .
O44 O 0.6518(6) 0.1806(6) 0.8205(4) 0.039(2) Uani 1 1 d . . . . .
O46 O 0.3461(7) 0.4566(6) 0.6290(5) 0.044(2) Uani 1 1 d . . . . .
O48 O 0.2069(8) 0.4673(7) 0.8426(5) 0.049(2) Uani 1 1 d . . . . .
O49 O 0.0163(7) 0.2526(7) 0.6195(5) 0.048(2) Uani 1 1 d . . . . .
Cu1 Cu 1.000000 0.500000 0.000000 0.0759(10) Uani 1 2 d S . P . .
O1 O 0.9825(12) 1.3704(8) 0.4802(6) 0.078(4) Uani 1 1 d D . . . .
O2 O 1.1321(11) 1.4663(9) 0.4915(7) 0.090(4) Uani 1 1 d . . . . .
H2 H 1.100992 1.513472 0.501723 0.135 Uiso 1 1 calc R U . . .
O3 O -0.2199(12) 0.5634(13) -0.3148(9) 0.116(5) Uani 1 1 d . . . . .
H3 H -0.188295 0.612514 -0.288492 0.174 Uiso 1 1 calc R U . . .
O4 O -0.1733(12) 0.4191(14) -0.3521(9) 0.109(5) Uani 1 1 d . . . . .
N1 N 1.0178(10) 0.6147(10) 0.0754(7) 0.057(3) Uani 1 1 d . . . . .
N2 N 1.2388(8) 0.9866(8) 0.3557(5) 0.038(3) Uani 1 1 d . . . . .
N3 N 0.8594(10) 0.5462(9) -0.0546(7) 0.054(3) Uani 1 1 d . U . . .
N4 N 0.3584(13) 0.6636(10) -0.2618(8) 0.073(4) Uani 1 1 d . . . . .
C1 C 1.0166(11) 0.6063(10) 0.1386(10) 0.061(5) Uani 1 1 d . . . . .
H1 H 0.993336 0.544394 0.147141 0.073 Uiso 1 1 calc R U . . .
C2 C 1.0453(11) 0.6772(10) 0.1971(8) 0.051(4) Uani 1 1 d . . . . .
H2A H 1.041628 0.664276 0.242469 0.061 Uiso 1 1 calc R U . . .
C3 C 1.0805(10) 0.7698(9) 0.1840(7) 0.039(3) Uani 1 1 d . . . . .
C4 C 1.0738(11) 0.7821(11) 0.1147(7) 0.049(4) Uani 1 1 d . . . . .
H4 H 1.091766 0.843818 0.103124 0.059 Uiso 1 1 calc R U . . .
C5 C 1.0409(12) 0.7046(13) 0.0612(9) 0.062(4) Uani 1 1 d . . . . .
H5 H 1.034797 0.715525 0.013820 0.074 Uiso 1 1 calc R U . . .
C6 C 1.1335(9) 0.8486(9) 0.2440(7) 0.036(3) Uani 1 1 d . . . . .
C7 C 1.1684(10) 0.8227(10) 0.3143(7) 0.043(3) Uani 1 1 d . . . . .
H7 H 1.156454 0.758530 0.323969 0.052 Uiso 1 1 calc R U . . .
C8 C 1.2212(11) 0.8956(11) 0.3691(7) 0.046(4) Uani 1 1 d . . . . .
H8 H 1.244623 0.880031 0.416172 0.055 Uiso 1 1 calc R U . . .
C9 C 1.2039(10) 1.0135(10) 0.2890(6) 0.038(3) Uani 1 1 d . . . . .
H9 H 1.216238 1.078442 0.281263 0.046 Uiso 1 1 calc R U . . .
C10 C 1.1506(9) 0.9460(9) 0.2329(6) 0.034(3) Uani 1 1 d . . . . .
H10 H 1.125552 0.965225 0.186967 0.041 Uiso 1 1 calc R U . . .
C11 C 1.2989(11) 1.0608(10) 0.4149(7) 0.050(4) Uani 1 1 d . . . . .
H11A H 1.361655 1.087094 0.403416 0.060 Uiso 1 1 calc R U . . .
H11B H 1.323022 1.028866 0.458372 0.060 Uiso 1 1 calc R U . . .
C12 C 1.2355(11) 1.1443(10) 0.4296(7) 0.042(3) Uani 1 1 d . . . . .
C13 C 1.2854(12) 1.2365(11) 0.4418(7) 0.054(4) Uani 1 1 d . . . . .
H13 H 1.355127 1.246261 0.439444 0.065 Uiso 1 1 calc R U . . .
C14 C 1.2290(14) 1.3193(10) 0.4585(7) 0.058(4) Uani 1 1 d . . . . .
H14 H 1.260706 1.383334 0.465735 0.070 Uiso 1 1 calc R U . . .
C15 C 1.1270(12) 1.3004(12) 0.4633(7) 0.050(4) Uani 1 1 d . U . . .
C16 C 1.0777(12) 1.2075(11) 0.4493(7) 0.053(4) Uani 1 1 d . . . . .
H16 H 1.007718 1.196483 0.451010 0.063 Uiso 1 1 calc R U . . .
C17 C 1.1335(12) 1.1294(11) 0.4326(7) 0.052(4) Uani 1 1 d . . . . .
H17 H 1.100290 1.065821 0.423265 0.063 Uiso 1 1 calc R U . . .
C18 C 1.0720(15) 1.3891(14) 0.4821(9) 0.058(4) Uani 1 1 d . U . . .
C19 C 0.8474(13) 0.5920(14) -0.1093(11) 0.075(5) Uani 1 1 d . U . . .
H19 H 0.908936 0.606812 -0.122601 0.090 Uiso 1 1 calc R U . . .
C20 C 0.7528(14) 0.6233(13) -0.1526(9) 0.070(5) Uani 1 1 d . . . . .
H20 H 0.752968 0.657981 -0.191406 0.084 Uiso 1 1 calc R U . . .
C21 C 0.6607(10) 0.6009(10) -0.1354(6) 0.039(3) Uani 1 1 d . . . . .
C22 C 0.6723(11) 0.5524(11) -0.0741(7) 0.050(4) Uani 1 1 d . . . . .
H22 H 0.613118 0.535640 -0.058668 0.059 Uiso 1 1 calc R U . . .
C23 C 0.7717(12) 0.5295(12) -0.0367(7) 0.058(4) Uani 1 1 d . . . . .
H23 H 0.777074 0.499559 0.004933 0.069 Uiso 1 1 calc R U . . .
C24 C 0.5563(12) 0.6203(10) -0.1796(7) 0.045(3) Uani 1 1 d . . . . .
C25 C 0.5385(15) 0.6326(13) -0.2510(8) 0.071(5) Uani 1 1 d . . . . .
H25 H 0.593178 0.628115 -0.272811 0.085 Uiso 1 1 calc R U . . .
C26 C 0.4384(17) 0.6517(12) -0.2895(9) 0.075(6) Uani 1 1 d . . . . .
H26 H 0.426166 0.656592 -0.338379 0.090 Uiso 1 1 calc R U . . .
C27 C 0.3739(12) 0.6527(12) -0.1938(9) 0.061(4) Uani 1 1 d . . . . .
H27 H 0.318102 0.660723 -0.173371 0.073 Uiso 1 1 calc R U . . .
C28 C 0.4700(12) 0.6298(12) -0.1521(8) 0.058(4) Uani 1 1 d . . . . .
H28 H 0.477743 0.620388 -0.104305 0.069 Uiso 1 1 calc R U . . .
C29 C 0.2526(16) 0.7013(17) -0.3049(11) 0.096(6) Uani 1 1 d . U . . .
H29A H 0.250532 0.769647 -0.287427 0.115 Uiso 1 1 calc R U . . .
H29B H 0.251009 0.698249 -0.355171 0.115 Uiso 1 1 calc R U . . .
C30 C 0.1555(13) 0.6430(13) -0.2990(10) 0.072(5) Uani 1 1 d . . . . .
C31 C 0.0836(19) 0.6991(15) -0.2762(11) 0.096(6) Uani 1 1 d . U . . .
H31 H 0.101345 0.764937 -0.257974 0.115 Uiso 1 1 calc R U . . .
C32 C -0.0143(17) 0.6538(16) -0.2815(11) 0.088(6) Uani 1 1 d . U . . .
H32 H -0.064750 0.689413 -0.267014 0.106 Uiso 1 1 calc R U . . .
C33 C -0.0391(15) 0.5566(14) -0.3079(8) 0.065(4) Uani 1 1 d . U . . .
C34 C 0.0360(13) 0.5038(11) -0.3290(8) 0.057(4) Uani 1 1 d . . . . .
H34 H 0.019190 0.437618 -0.346643 0.069 Uiso 1 1 calc R U . . .
C35 C 0.1332(12) 0.5463(10) -0.3246(8) 0.056(4) Uani 1 1 d . . . . .
H35 H 0.183637 0.510366 -0.338752 0.067 Uiso 1 1 calc R U . . .
C36 C -0.1494(19) 0.502(2) -0.3257(13) 0.093(7) Uani 1 1 d . U . . .
O1W O 0.214(2) 0.714(2) 0.4814(13) 0.099(8) Uani 0.5 1 d . U P . .
H1WA H 0.215820 0.775061 0.495848 0.119 Uiso 0.5 1 d R U P . .
H1WB H 0.161490 0.684641 0.491067 0.119 Uiso 0.5 1 d R U P . .
O2W O 0.8967(8) 0.3915(8) 0.0820(5) 0.068(3) Uani 1 1 d . . . . .
H2WA H 0.882960 0.331062 0.085405 0.082 Uiso 1 1 d R U . . .
H2WB H 0.863080 0.425882 0.105705 0.082 Uiso 1 1 d R U . . .

loop_
_atom_site_aniso_label
_atom_site_aniso_U_11
_atom_site_aniso_U_22
_atom_site_aniso_U_33
_atom_site_aniso_U_23
_atom_site_aniso_U_13
_atom_site_aniso_U_12
W1 0.0329(3) 0.0314(3) 0.0319(2) 0.0072(2) 0.0162(2) 0.0032(2)
W2 0.0463(3) 0.0457(3) 0.0284(3) -0.0007(2) 0.0071(2) -0.0023(3)
W3 0.0262(2) 0.0305(3) 0.0367(3) 0.0092(2) 0.0090(2) 0.0063(2)
W4 0.0316(3) 0.0294(3) 0.0342(3) -0.0001(2) 0.0107(2) -0.0007(2)
W5 0.0294(3) 0.0460(3) 0.0448(3) 0.0180(3) 0.0021(2) 0.0047(2)
W6 0.0345(3) 0.0267(3) 0.0488(3) 0.0113(2) 0.0190(2) 0.0088(2)
W7 0.0479(3) 0.0451(3) 0.0339(3) 0.0089(2) 0.0221(2) 0.0035(3)
W8 0.0348(3) 0.0238(2) 0.0358(3) 0.0104(2) 0.0135(2) 0.0041(2)
W9 0.0450(3) 0.0313(3) 0.0418(3) 0.0006(2) 0.0198(2) 0.0084(2)
W10 0.0277(2) 0.0304(3) 0.0440(3) 0.0124(2) 0.0156(2) 0.0024(2)
W11 0.0382(3) 0.0375(3) 0.0401(3) 0.0220(2) 0.0124(2) 0.0055(2)
W12 0.0271(2) 0.0319(3) 0.0357(3) 0.0065(2) 0.0089(2) -0.0021(2)
P1 0.0171(12) 0.0192(13) 0.0168(12) 0.0045(10) 0.0066(10) 0.0027(10)
O5 0.032(4) 0.033(5) 0.046(5) 0.016(4) 0.016(4) 0.006(4)
O6 0.029(4) 0.029(4) 0.030(4) -0.001(3) 0.008(3) 0.000(3)
O7 0.037(5) 0.044(6) 0.045(5) 0.020(4) 0.004(4) 0.001(4)
O8 0.034(4) 0.028(4) 0.036(4) 0.005(4) 0.009(4) 0.003(4)
O9 0.039(5) 0.042(5) 0.043(5) 0.009(4) 0.011(4) 0.001(4)
O10 0.036(5) 0.034(5) 0.040(5) 0.013(4) 0.010(4) 0.007(4)
O12 0.036(4) 0.027(4) 0.047(5) 0.012(4) 0.018(4) 0.006(4)
O13 0.034(4) 0.034(5) 0.040(5) 0.006(4) 0.015(4) 0.002(4)
O14 0.032(4) 0.035(5) 0.037(4) 0.005(4) 0.009(4) -0.001(4)
O15 0.034(5) 0.044(5) 0.047(5) 0.016(4) 0.013(4) 0.005(4)
O16 0.058(6) 0.053(6) 0.044(5) -0.007(5) 0.011(5) 0.006(5)
O17 0.050(6) 0.050(6) 0.059(6) 0.031(5) 0.017(5) 0.007(5)
O18 0.041(5) 0.036(5) 0.032(4) 0.005(4) 0.015(4) 0.003(4)
O19 0.051(6) 0.049(6) 0.039(5) 0.008(4) 0.012(4) -0.005(5)
O20 0.037(5) 0.051(6) 0.059(6) 0.014(5) 0.013(4) 0.007(4)
O21 0.046(5) 0.045(6) 0.076(6) 0.012(5) 0.033(5) 0.012(5)
O22 0.054(6) 0.043(6) 0.030(4) 0.008(4) -0.002(4) 0.002(5)
O24 0.044(5) 0.029(5) 0.040(5) 0.002(4) 0.016(4) 0.000(4)
O25 0.055(6) 0.045(6) 0.035(5) 0.002(4) 0.026(4) 0.002(5)
O26 0.042(5) 0.047(6) 0.048(5) 0.004(4) 0.022(4) 0.005(4)
O27 0.036(5) 0.051(6) 0.062(6) 0.018(5) 0.022(4) 0.003(4)
O28 0.037(5) 0.036(5) 0.045(5) 0.002(4) 0.015(4) 0.006(4)
O29 0.041(6) 0.072(8) 0.077(7) 0.031(6) 0.004(5) 0.007(5)
O30 0.055(6) 0.036(5) 0.047(5) 0.003(4) 0.019(5) -0.001(4)
O31 0.039(5) 0.035(5) 0.040(5) 0.010(4) 0.013(4) 0.005(4)
O32 0.035(4) 0.032(5) 0.031(4) 0.007(4) 0.013(4) 0.002(4)
O33 0.082(8) 0.085(8) 0.044(5) 0.017(6) 0.042(5) 0.013(7)
O34 0.033(4) 0.033(5) 0.043(5) 0.002(4) 0.019(4) 0.005(4)
O35 0.028(4) 0.036(5) 0.043(5) 0.009(4) 0.012(4) 0.001(4)
O36 0.039(5) 0.052(6) 0.068(6) 0.009(5) 0.016(5) -0.005(5)
O37 0.035(5) 0.051(6) 0.039(5) 0.018(4) 0.009(4) 0.005(4)
O38 0.043(5) 0.030(5) 0.042(5) 0.003(4) 0.016(4) 0.007(4)
O39 0.031(4) 0.029(4) 0.032(4) 0.011(3) 0.016(3) 0.002(3)
O40 0.042(5) 0.032(5) 0.036(4) 0.003(4) 0.008(4) -0.001(4)
O42 0.039(5) 0.033(5) 0.031(4) -0.001(4) 0.003(4) 0.006(4)
O43 0.063(7) 0.060(7) 0.037(5) -0.010(5) 0.007(5) -0.012(5)
O44 0.037(5) 0.031(5) 0.050(5) 0.011(4) 0.014(4) 0.003(4)
O46 0.049(5) 0.026(5) 0.057(5) 0.012(4) 0.014(4) 0.005(4)
O48 0.062(6) 0.035(5) 0.056(6) -0.006(5) 0.027(5) 0.010(5)
O49 0.035(5) 0.048(6) 0.058(6) 0.014(5) 0.005(4) 0.014(4)
Cu1 0.0471(15) 0.0572(18) 0.096(2) -0.0431(17) -0.0090(15) 0.0116(14)
O1 0.122(11) 0.051(7) 0.071(8) 0.016(6) 0.036(8) 0.034(8)
O2 0.113(11) 0.060(8) 0.089(9) 0.012(8) 0.010(8) 0.033(8)
O3 0.106(11) 0.138(15) 0.123(14) 0.077(11) 0.042(10) 0.020(11)
O4 0.091(11) 0.116(14) 0.116(12) 0.031(11) 0.023(9) -0.034(10)
N1 0.055(8) 0.048(8) 0.060(8) -0.023(7) 0.014(7) -0.005(6)
N2 0.039(6) 0.031(6) 0.043(6) -0.008(5) 0.013(5) 0.004(5)
N3 0.055(7) 0.041(7) 0.064(8) -0.002(6) 0.016(7) 0.009(6)
N4 0.082(11) 0.046(8) 0.064(9) 0.020(7) -0.023(8) -0.012(8)
C1 0.043(8) 0.028(8) 0.101(13) -0.027(9) 0.018(9) -0.013(6)
C2 0.049(8) 0.038(8) 0.080(10) 0.015(8) 0.037(8) 0.000(7)
C3 0.032(7) 0.034(7) 0.051(8) -0.013(6) 0.015(6) -0.002(6)
C4 0.069(10) 0.041(8) 0.043(8) 0.000(7) 0.029(7) -0.001(7)
C5 0.054(9) 0.064(11) 0.060(10) -0.019(9) 0.016(8) -0.019(8)
C6 0.038(7) 0.031(7) 0.044(7) -0.006(6) 0.022(6) 0.006(6)
C7 0.039(7) 0.040(8) 0.055(8) 0.003(7) 0.022(6) 0.002(6)
C8 0.051(8) 0.054(9) 0.038(7) 0.002(7) 0.021(6) 0.021(7)
C9 0.040(7) 0.042(8) 0.036(7) 0.003(6) 0.015(6) 0.008(6)
C10 0.032(6) 0.027(6) 0.039(7) -0.005(6) 0.006(5) -0.001(5)
C11 0.043(8) 0.051(9) 0.045(8) -0.016(7) -0.001(6) 0.013(7)
C12 0.059(9) 0.032(7) 0.035(7) -0.003(6) 0.013(6) 0.007(7)
C13 0.062(10) 0.053(10) 0.036(7) -0.003(7) -0.004(7) 0.018(8)
C14 0.107(14) 0.026(7) 0.034(7) 0.002(6) 0.007(8) 0.012(8)
C15 0.062(10) 0.058(10) 0.026(6) 0.005(6) 0.003(6) 0.020(7)
C16 0.056(9) 0.046(9) 0.061(9) 0.006(8) 0.020(8) 0.021(8)
C17 0.071(10) 0.036(8) 0.053(9) 0.003(7) 0.022(8) 0.012(8)
C18 0.062(10) 0.061(11) 0.061(10) 0.020(9) 0.022(9) 0.025(9)
C19 0.044(8) 0.070(11) 0.107(12) -0.018(10) 0.027(9) -0.006(8)
C20 0.076(12) 0.070(12) 0.072(11) 0.024(9) 0.032(10) -0.007(10)
C21 0.043(7) 0.040(8) 0.037(7) -0.002(6) 0.017(6) 0.006(6)
C22 0.047(8) 0.061(10) 0.039(7) -0.001(7) 0.013(6) -0.002(7)
C23 0.058(10) 0.079(12) 0.040(8) 0.014(8) 0.017(7) 0.005(9)
C24 0.060(9) 0.028(7) 0.042(7) -0.008(6) 0.012(7) 0.000(6)
C25 0.078(12) 0.082(13) 0.046(9) 0.008(9) 0.011(9) -0.003(10)
C26 0.105(15) 0.047(10) 0.046(9) 0.007(8) -0.012(10) -0.045(11)
C27 0.045(9) 0.065(11) 0.066(10) 0.014(9) 0.008(8) -0.016(8)
C28 0.066(10) 0.062(11) 0.037(8) 0.001(7) 0.003(7) 0.005(9)
C29 0.096(6) 0.096(6) 0.096(6) 0.0113(12) 0.027(2) 0.0080(12)
C30 0.057(10) 0.052(11) 0.095(13) 0.035(10) -0.007(9) -0.001(9)
C31 0.124(14) 0.050(12) 0.105(15) 0.002(11) 0.018(15) 0.017(11)
C32 0.097(12) 0.081(15) 0.095(14) 0.022(12) 0.029(13) 0.054(10)
C33 0.083(11) 0.071(12) 0.044(9) 0.024(9) 0.018(8) 0.009(10)
C34 0.066(10) 0.031(8) 0.073(10) 0.009(7) 0.017(9) 0.001(8)
C35 0.063(10) 0.028(8) 0.077(10) 0.016(7) 0.014(8) 0.019(7)
C36 0.087(13) 0.11(2) 0.100(17) 0.078(16) 0.039(13) 0.039(13)
O1W 0.099(9) 0.098(9) 0.100(9) 0.011(2) 0.028(3) 0.008(2)
O2W 0.074(7) 0.063(7) 0.071(7) -0.004(6) 0.031(6) 0.013(6)

loop_
_atom_type_symbol
_atom_type_description
_atom_type_scat_dispersion_real
_atom_type_scat_dispersion_imag
_atom_type_scat_source
C C 0.0033 0.0016 'International Tables Vol C Tables 4.2.6.8 and 6.1.1.4'
Cu Cu 0.3201 1.2651 'International Tables Vol C Tables 4.2.6.8 and 6.1.1.4'
H H 0.0000 0.0000 'International Tables Vol C Tables 4.2.6.8 and 6.1.1.4'
N N 0.0061 0.0033 'International Tables Vol C Tables 4.2.6.8 and 6.1.1.4'
O O 0.0106 0.0060 'International Tables Vol C Tables 4.2.6.8 and 6.1.1.4'
P P 0.1023 0.0942 'International Tables Vol C Tables 4.2.6.8 and 6.1.1.4'
W W -0.8490 6.8722 'International Tables Vol C Tables 4.2.6.8 and 6.1.1.4'

loop_
_geom_angle_atom_site_label_1
_geom_angle_atom_site_label_2
_geom_angle_atom_site_label_3
_geom_angle
_geom_angle_site_symmetry_1
_geom_angle_site_symmetry_3
_geom_angle_publ_flag
O5 W1 O39 84.0(3) . . ?
O10 W1 O5 86.9(3) . . ?
O10 W1 O34 154.8(3) . . ?
O10 W1 O39 83.7(3) . . ?
O10 W1 O42 88.5(3) . . ?
O25 W1 O5 102.5(4) . . ?
O25 W1 O10 103.1(4) . . ?
O25 W1 O34 102.1(4) . . ?
O25 W1 O39 170.8(4) . . ?
O25 W1 O42 102.1(4) . . ?
O34 W1 O5 87.2(3) . . ?
O34 W1 O39 71.4(3) . . ?
O42 W1 O5 155.4(3) . . ?
O42 W1 O34 86.7(3) . . ?
O42 W1 O39 71.4(3) . . ?
O19 W2 O18 71.8(3) . . ?
O19 W2 O30 86.3(4) . . ?
O22 W2 O18 83.6(3) . . ?
O22 W2 O19 88.8(4) . . ?
O22 W2 O30 154.8(4) . . ?
O30 W2 O18 71.4(3) . . ?
O40 W2 O18 83.2(3) . . ?
O40 W2 O19 154.9(4) . . ?
O40 W2 O22 86.1(4) . . ?
O40 W2 O30 87.9(4) . . ?
O43 W2 O18 170.8(4) . . ?
O43 W2 O19 102.0(4) . . ?
O43 W2 O22 103.4(4) . . ?
O43 W2 O30 101.8(4) . . ?
O43 W2 O40 103.1(4) . . ?
O14 W3 O6 71.6(3) . . ?
O28 W3 O6 83.7(3) . . ?
O28 W3 O14 155.1(3) . . ?
O32 W3 O6 84.3(3) . . ?
O32 W3 O14 89.1(3) . . ?
O32 W3 O28 85.1(3) . . ?
O32 W3 O35 155.8(3) . . ?
O35 W3 O6 71.8(3) . . ?
O35 W3 O14 86.8(3) . . ?
O35 W3 O28 88.6(4) . . ?
O49 W3 O6 170.9(4) . . ?
O49 W3 O14 102.6(4) . . ?
O49 W3 O28 102.3(4) . . ?
O49 W3 O32 102.9(4) . . ?
O49 W3 O35 101.2(4) . . ?
O10 W4 O6 83.8(3) . . ?
O10 W4 O12 84.8(3) . . ?
O10 W4 O13 155.5(3) . . ?
O12 W4 O6 83.1(3) . . ?
O13 W4 O6 71.9(3) . . ?
O13 W4 O12 88.6(3) . . ?
O14 W4 O6 72.3(3) . . ?
O14 W4 O10 88.8(3) . . ?
O14 W4 O12 155.1(3) . . ?
O14 W4 O13 87.3(3) . . ?
O16 W4 O6 171.6(4) . . ?
O16 W4 O10 101.6(4) . . ?
O16 W4 O12 103.6(4) . . ?
O16 W4 O13 102.9(4) . . ?
O16 W4 O14 101.2(4) . . ?
O7 W5 O8 71.4(3) . . ?
O20 W5 O7 87.2(4) . . ?
O20 W5 O8 71.8(3) . . ?
O20 W5 O22 154.1(3) . . ?
O20 W5 O44 87.3(4) . . ?
O22 W5 O7 87.7(4) . . ?
O22 W5 O8 82.5(3) . . ?
O22 W5 O44 86.7(4) . . ?
O29 W5 O7 101.1(4) . . ?
O29 W5 O8 169.9(4) . . ?
O29 W5 O20 101.6(5) . . ?
O29 W5 O22 104.4(5) . . ?
O29 W5 O44 103.8(4) . . ?
O44 W5 O7 155.0(3) . . ?
O44 W5 O8 83.7(3) . . ?
O5 W6 O8 84.2(3) . . ?
O5 W6 O15 156.3(3) . . ?
O5 W6 O20 87.1(4) . . ?
O12 W6 O5 86.7(3) . . ?
O12 W6 O8 84.0(3) . . ?
O12 W6 O15 88.4(3) . . ?
O12 W6 O20 155.5(4) . . ?
O15 W6 O8 72.2(3) . . ?
O15 W6 O20 87.8(4) . . ?
O20 W6 O8 71.8(3) . . ?
O21 W6 O5 101.1(4) . . ?
O21 W6 O8 171.0(4) . . ?
O21 W6 O12 103.4(4) . . ?
O21 W6 O15 102.5(4) . . ?
O21 W6 O20 101.0(4) . . ?
O9 W7 O18 84.0(3) . . ?
O9 W7 O26 88.2(4) . . ?
O19 W7 O9 155.6(4) . . ?
O19 W7 O18 71.8(3) . . ?
O19 W7 O26 87.4(4) . . ?
O26 W7 O18 71.5(3) . . ?
O33 W7 O9 102.3(5) . . ?
O33 W7 O18 170.5(4) . . ?
O33 W7 O19 102.1(5) . . ?
O33 W7 O26 101.3(4) . . ?
O33 W7 O37 104.2(4) . . ?
O37 W7 O9 84.7(4) . . ?
O37 W7 O18 83.3(3) . . ?
O37 W7 O19 88.9(4) . . ?
O37 W7 O26 154.4(3) . . ?
O24 W8 O38 88.6(3) . . ?
O24 W8 O39 84.2(3) . . ?
O24 W8 O42 155.6(3) . . ?
O32 W8 O24 85.6(3) . . ?
O32 W8 O38 155.6(3) . . ?
O32 W8 O39 84.2(3) . . ?
O32 W8 O42 89.7(3) . . ?
O38 W8 O39 71.7(3) . . ?
O42 W8 O38 86.0(3) . . ?
O42 W8 O39 71.4(3) . . ?
O46 W8 O24 102.8(4) . . ?
O46 W8 O32 103.0(4) . . ?
O46 W8 O38 101.4(4) . . ?
O46 W8 O39 170.2(3) . . ?
O46 W8 O42 101.6(4) . . ?
O24 W9 O18 84.2(3) . . ?
O24 W9 O26 155.6(3) . . ?
O26 W9 O18 71.9(3) . . ?
O28 W9 O18 83.4(3) . . ?
O28 W9 O24 85.0(4) . . ?
O28 W9 O26 87.6(4) . . ?
O30 W9 O18 72.4(3) . . ?
O30 W9 O24 89.5(4) . . ?
O30 W9 O26 87.8(4) . . ?
O30 W9 O28 155.5(4) . . ?
O48 W9 O18 170.6(4) . . ?
O48 W9 O24 102.9(4) . . ?
O48 W9 O26 101.3(4) . . ?
O48 W9 O28 103.2(4) . . ?
O48 W9 O30 101.3(4) . . ?
O9 W10 O6 84.7(3) . . ?
O9 W10 O13 156.8(4) . . ?
O9 W10 O35 88.6(3) . . ?
O13 W10 O6 72.3(3) . . ?
O13 W10 O35 87.2(3) . . ?
O27 W10 O6 171.1(3) . . ?
O27 W10 O9 102.2(4) . . ?
O27 W10 O13 101.0(4) . . ?
O27 W10 O31 102.4(4) . . ?
O27 W10 O35 102.1(4) . . ?
O31 W10 O6 83.5(3) . . ?
O31 W10 O9 86.5(3) . . ?
O31 W10 O13 87.9(3) . . ?
O31 W10 O35 155.5(4) . . ?
O35 W10 O6 72.1(3) . . ?
O7 W11 O8 72.1(3) . . ?
O7 W11 O15 87.1(4) . . ?
O7 W11 O31 155.3(4) . . ?
O7 W11 O37 90.3(4) . . ?
O15 W11 O8 71.8(3) . . ?
O17 W11 O7 103.8(4) . . ?
O17 W11 O8 170.8(4) . . ?
O17 W11 O15 100.1(4) . . ?
O17 W11 O31 100.8(4) . . ?
O17 W11 O37 104.7(4) . . ?
O31 W11 O8 83.3(3) . . ?
O31 W11 O15 87.1(3) . . ?
O37 W11 O8 83.8(3) . . ?
O37 W11 O15 155.0(4) . . ?
O37 W11 O31 84.9(3) . . ?
O34 W12 O38 86.2(3) . . ?
O34 W12 O39 71.1(3) . . ?
O34 W12 O44 87.2(3) . . ?
O36 W12 O34 102.7(4) . . ?
O36 W12 O38 100.9(4) . . ?
O36 W12 O39 170.0(4) . . ?
O36 W12 O40 103.1(4) . . ?
O36 W12 O44 103.7(4) . . ?
O38 W12 O39 71.2(3) . . ?
O40 W12 O34 154.2(4) . . ?
O40 W12 O38 89.3(3) . . ?
O40 W12 O39 83.3(3) . . ?
O40 W12 O44 86.4(4) . . ?
O44 W12 O38 155.4(4) . . ?
O44 W12 O39 84.2(3) . . ?
O6 P1 O8 108.6(5) . . ?
O6 P1 O18 109.6(4) . . ?
O6 P1 O39 109.1(4) . . ?
O8 P1 O18 109.8(4) . . ?
O8 P1 O39 109.6(4) . . ?
O18 P1 O39 110.1(5) . . ?
W6 O5 W1 149.3(4) . . ?
W4 O6 W3 88.8(2) . . ?
W10 O6 W3 89.1(2) . . ?
W10 O6 W4 89.5(3) . . ?
P1 O6 W3 125.0(4) . . ?
P1 O6 W4 126.5(4) . . ?
P1 O6 W10 126.1(4) . . ?
W11 O7 W5 127.6(4) . . ?
W6 O8 W5 89.1(2) . . ?
W6 O8 W11 89.6(3) . . ?
W11 O8 W5 88.8(2) . . ?
P1 O8 W5 125.8(4) . . ?
P1 O8 W6 126.0(4) . . ?
P1 O8 W11 125.8(4) . . ?
W7 O9 W10 150.9(5) . . ?
W1 O10 W4 151.3(4) . . ?
W6 O12 W4 152.0(5) . . ?
W10 O13 W4 126.1(4) . . ?
W4 O14 W3 127.2(4) . . ?
W6 O15 W11 126.2(5) . . ?
W2 O18 W7 89.1(2) . . ?
W2 O18 W9 89.4(3) . . ?
W9 O18 W7 89.4(2) . . ?
P1 O18 W2 125.1(4) . . ?
P1 O18 W7 126.0(5) . . ?
P1 O18 W9 126.1(4) . . ?
W7 O19 W2 127.2(4) . . ?
W5 O20 W6 127.3(4) . . ?
W2 O22 W5 151.9(5) . . ?
W8 O24 W9 151.4(5) . . ?
W9 O26 W7 127.0(4) . . ?
W9 O28 W3 151.9(5) . . ?
W9 O30 W2 126.8(5) . . ?
W10 O31 W11 150.5(5) . . ?
W8 O32 W3 151.6(4) . . ?
W12 O34 W1 128.0(4) . . ?
W3 O35 W10 126.9(4) . . ?
W7 O37 W11 153.6(5) . . ?
W8 O38 W12 127.6(5) . . ?
W1 O39 W8 89.5(2) . . ?
W1 O39 W12 89.4(2) . . ?
W8 O39 W12 89.4(3) . . ?
P1 O39 W1 126.4(4) . . ?
P1 O39 W8 125.8(4) . . ?
P1 O39 W12 124.7(4) . . ?
W2 O40 W12 152.3(5) . . ?
W8 O42 W1 127.6(4) . . ?
W5 O44 W12 149.8(5) . . ?
N1 Cu1 N1 180.0 2_765 . ?
N1 Cu1 N3 90.6(5) 2_765 . ?
N1 Cu1 N3 89.4(5) . . ?
N1 Cu1 N3 90.6(5) . 2_765 ?
N1 Cu1 N3 89.4(5) 2_765 2_765 ?
N3 Cu1 N3 180.0(4) 2_765 . ?
C18 O2 H2 109.5 . . ?
C36 O3 H3 109.5 . . ?
C1 N1 Cu1 123.5(12) . . ?
C1 N1 C5 116.3(13) . . ?
C5 N1 Cu1 119.9(11) . . ?
C8 N2 C9 121.6(12) . . ?
C8 N2 C11 119.4(11) . . ?
C9 N2 C11 119.0(12) . . ?
C19 N3 Cu1 123.8(12) . . ?
C19 N3 C23 113.8(14) . . ?
C23 N3 Cu1 122.4(11) . . ?
C26 N4 C29 121.8(16) . . ?
C27 N4 C26 118.1(15) . . ?
C27 N4 C29 119.7(18) . . ?
N1 C1 H1 116.0 . . ?
N1 C1 C2 128.1(16) . . ?
C2 C1 H1 116.0 . . ?
C1 C2 H2A 122.2 . . ?
C1 C2 C3 115.7(14) . . ?
C3 C2 H2A 122.2 . . ?
C2 C3 C6 121.8(13) . . ?
C4 C3 C2 116.7(13) . . ?
C4 C3 C6 121.1(13) . . ?
C3 C4 H4 119.5 . . ?
C3 C4 C5 121.0(15) . . ?
C5 C4 H4 119.5 . . ?
N1 C5 C4 121.7(15) . . ?
N1 C5 H5 119.2 . . ?
C4 C5 H5 119.2 . . ?
C7 C6 C3 118.6(12) . . ?
C10 C6 C3 122.8(12) . . ?
C10 C6 C7 118.6(12) . . ?
C6 C7 H7 120.9 . . ?
C8 C7 C6 118.1(13) . . ?
C8 C7 H7 120.9 . . ?
N2 C8 C7 121.2(12) . . ?
N2 C8 H8 119.4 . . ?
C7 C8 H8 119.4 . . ?
N2 C9 H9 119.8 . . ?
N2 C9 C10 120.3(13) . . ?
C10 C9 H9 119.8 . . ?
C6 C10 H10 120.0 . . ?
C9 C10 C6 120.1(12) . . ?
C9 C10 H10 120.0 . . ?
N2 C11 H11A 108.8 . . ?
N2 C11 H11B 108.8 . . ?
N2 C11 C12 113.7(10) . . ?
H11A C11 H11B 107.7 . . ?
C12 C11 H11A 108.8 . . ?
C12 C11 H11B 108.8 . . ?
C13 C12 C11 117.2(14) . . ?
C17 C12 C11 122.1(13) . . ?
C17 C12 C13 120.7(13) . . ?
C12 C13 H13 120.3 . . ?
C12 C13 C14 119.5(15) . . ?
C14 C13 H13 120.3 . . ?
C13 C14 H14 121.1 . . ?
C15 C14 C13 117.8(15) . . ?
C15 C14 H14 121.1 . . ?
C14 C15 C18 115.9(16) . . ?
C16 C15 C14 121.7(13) . . ?
C16 C15 C18 122.4(16) . . ?
C15 C16 H16 120.5 . . ?
C15 C16 C17 119.1(15) . . ?
C17 C16 H16 120.5 . . ?
C12 C17 C16 121.2(15) . . ?
C12 C17 H17 119.4 . . ?
C16 C17 H17 119.4 . . ?
O1 C18 O2 135.3(16) . . ?
O1 C18 C15 113.5(18) . . ?
O2 C18 C15 110.9(16) . . ?
N3 C19 H19 115.9 . . ?
N3 C19 C20 128.1(17) . . ?
C20 C19 H19 115.9 . . ?
C19 C20 H20 121.3 . . ?
C21 C20 C19 117.4(16) . . ?
C21 C20 H20 121.3 . . ?
C20 C21 C22 115.5(13) . . ?
C20 C21 C24 123.0(13) . . ?
C22 C21 C24 121.5(13) . . ?
C21 C22 H22 120.3 . . ?
C23 C22 C21 119.4(14) . . ?
C23 C22 H22 120.3 . . ?
N3 C23 C22 125.6(14) . . ?
N3 C23 H23 117.2 . . ?
C22 C23 H23 117.2 . . ?
C25 C24 C21 121.5(14) . . ?
C25 C24 C28 116.2(14) . . ?
C28 C24 C21 122.3(12) . . ?
C24 C25 H25 120.7 . . ?
C26 C25 C24 118.5(17) . . ?
C26 C25 H25 120.7 . . ?
N4 C26 C25 124.3(16) . . ?
N4 C26 H26 117.9 . . ?
C25 C26 H26 117.9 . . ?
N4 C27 H27 119.3 . . ?
N4 C27 C28 121.5(17) . . ?
C28 C27 H27 119.3 . . ?
C24 C28 H28 119.3 . . ?
C27 C28 C24 121.3(14) . . ?
C27 C28 H28 119.3 . . ?
N4 C29 H29A 109.0 . . ?
N4 C29 H29B 109.0 . . ?
H29A C29 H29B 107.8 . . ?
C30 C29 N4 113.0(17) . . ?
C30 C29 H29A 109.0 . . ?
C30 C29 H29B 109.0 . . ?
C31 C30 C29 114.4(18) . . ?
C35 C30 C29 121.9(19) . . ?
C35 C30 C31 122.9(18) . . ?
C30 C31 H31 121.3 . . ?
C32 C31 C30 117.4(19) . . ?
C32 C31 H31 121.3 . . ?
C31 C32 H32 119.6 . . ?
C31 C32 C33 120.7(18) . . ?
C33 C32 H32 119.6 . . ?
C32 C33 C34 119.5(18) . . ?
C32 C33 C36 126(2) . . ?
C34 C33 C36 114.4(18) . . ?
C33 C34 H34 119.4 . . ?
C35 C34 C33 121.2(15) . . ?
C35 C34 H34 119.4 . . ?
C30 C35 H35 120.9 . . ?
C34 C35 C30 118.2(15) . . ?
C34 C35 H35 120.9 . . ?
O3 C36 C33 110(2) . . ?
O4 C36 O3 123(3) . . ?
O4 C36 C33 126(2) . . ?
H1WA O1W H1WB 108.1 . . ?
H2WA O2W H2WB 108.6 . . ?

loop_
_geom_bond_atom_site_label_1
_geom_bond_atom_site_label_2
_geom_bond_distance
_geom_bond_site_symmetry_2
_geom_bond_publ_flag
W1 O5 1.911(8) . ?
W1 O10 1.892(8) . ?
W1 O25 1.690(7) . ?
W1 O34 1.910(8) . ?
W1 O39 2.428(7) . ?
W1 O42 1.909(8) . ?
W2 O18 2.430(8) . ?
W2 O19 1.920(9) . ?
W2 O22 1.890(9) . ?
W2 O30 1.945(9) . ?
W2 O40 1.890(8) . ?
W2 O43 1.699(9) . ?
W3 O6 2.454(7) . ?
W3 O14 1.920(8) . ?
W3 O28 1.908(8) . ?
W3 O32 1.903(8) . ?
W3 O35 1.904(8) . ?
W3 O49 1.692(8) . ?
W4 O6 2.438(7) . ?
W4 O10 1.921(8) . ?
W4 O12 1.928(7) . ?
W4 O13 1.926(8) . ?
W4 O14 1.900(8) . ?
W4 O16 1.683(9) . ?
W5 O7 1.919(9) . ?
W5 O8 2.447(7) . ?
W5 O20 1.894(9) . ?
W5 O22 1.898(9) . ?
W5 O29 1.674(9) . ?
W5 O44 1.909(8) . ?
W6 O5 1.906(8) . ?
W6 O8 2.431(7) . ?
W6 O12 1.875(8) . ?
W6 O15 1.911(8) . ?
W6 O20 1.923(9) . ?
W6 O21 1.690(9) . ?
W7 O9 1.899(8) . ?
W7 O18 2.444(8) . ?
W7 O19 1.899(9) . ?
W7 O26 1.917(9) . ?
W7 O33 1.691(9) . ?
W7 O37 1.883(9) . ?
W8 O24 1.892(8) . ?
W8 O32 1.888(8) . ?
W8 O38 1.906(8) . ?
W8 O39 2.430(7) . ?
W8 O42 1.902(8) . ?
W8 O46 1.706(8) . ?
W9 O18 2.430(8) . ?
W9 O24 1.914(8) . ?
W9 O26 1.915(9) . ?
W9 O28 1.903(8) . ?
W9 O30 1.879(9) . ?
W9 O48 1.698(8) . ?
W10 O6 2.428(8) . ?
W10 O9 1.906(8) . ?
W10 O13 1.917(8) . ?
W10 O27 1.694(9) . ?
W10 O31 1.886(8) . ?
W10 O35 1.924(8) . ?
W11 O7 1.891(8) . ?
W11 O8 2.437(8) . ?
W11 O15 1.935(8) . ?
W11 O17 1.709(9) . ?
W11 O31 1.925(8) . ?
W11 O37 1.907(9) . ?
W12 O34 1.902(7) . ?
W12 O36 1.681(9) . ?
W12 O38 1.915(8) . ?
W12 O39 2.443(8) . ?
W12 O40 1.896(8) . ?
W12 O44 1.912(8) . ?
P1 O6 1.525(8) . ?
P1 O8 1.529(8) . ?
P1 O18 1.532(8) . ?
P1 O39 1.538(8) . ?
Cu1 N1 2.003(11) 2_765 ?
Cu1 N1 2.003(11) . ?
Cu1 N3 2.020(12) 2_765 ?
Cu1 N3 2.020(12) . ?
O1 C18 1.175(19) . ?
O2 H2 0.8200 . ?
O2 C18 1.25(2) . ?
O3 H3 0.8200 . ?
O3 C36 1.33(2) . ?
O4 C36 1.18(3) . ?
N1 C1 1.25(2) . ?
N1 C5 1.33(2) . ?
N2 C8 1.319(17) . ?
N2 C9 1.343(15) . ?
N2 C11 1.472(15) . ?
N3 C19 1.26(2) . ?
N3 C23 1.303(18) . ?
N4 C26 1.31(2) . ?
N4 C27 1.31(2) . ?
N4 C29 1.55(2) . ?
C1 H1 0.9300 . ?
C1 C2 1.377(19) . ?
C2 H2A 0.9300 . ?
C2 C3 1.396(18) . ?
C3 C4 1.354(18) . ?
C3 C6 1.496(16) . ?
C4 H4 0.9300 . ?
C4 C5 1.374(18) . ?
C5 H5 0.9300 . ?
C6 C7 1.404(17) . ?
C6 C10 1.388(17) . ?
C7 H7 0.9300 . ?
C7 C8 1.389(18) . ?
C8 H8 0.9300 . ?
C9 H9 0.9300 . ?
C9 C10 1.361(16) . ?
C10 H10 0.9300 . ?
C11 H11A 0.9700 . ?
C11 H11B 0.9700 . ?
C11 C12 1.499(17) . ?
C12 C13 1.36(2) . ?
C12 C17 1.359(19) . ?
C13 H13 0.9300 . ?
C13 C14 1.446(18) . ?
C14 H14 0.9300 . ?
C14 C15 1.38(2) . ?
C15 C16 1.36(2) . ?
C15 C18 1.51(2) . ?
C16 H16 0.9300 . ?
C16 C17 1.391(18) . ?
C17 H17 0.9300 . ?
C19 H19 0.9300 . ?
C19 C20 1.40(2) . ?
C20 H20 0.9300 . ?
C20 C21 1.37(2) . ?
C21 C22 1.397(18) . ?
C21 C24 1.450(18) . ?
C22 H22 0.9300 . ?
C22 C23 1.371(19) . ?
C23 H23 0.9300 . ?
C24 C25 1.372(19) . ?
C24 C28 1.38(2) . ?
C25 H25 0.9300 . ?
C25 C26 1.37(2) . ?
C26 H26 0.9300 . ?
C27 H27 0.9300 . ?
C27 C28 1.365(19) . ?
C28 H28 0.9300 . ?
C29 H29A 0.9700 . ?
C29 H29B 0.9700 . ?
C29 C30 1.50(3) . ?
C30 C31 1.38(3) . ?
C30 C35 1.36(2) . ?
C31 H31 0.9300 . ?
C31 C32 1.37(3) . ?
C32 H32 0.9300 . ?
C32 C33 1.37(3) . ?
C33 C34 1.38(2) . ?
C33 C36 1.52(3) . ?
C34 H34 0.9300 . ?
C34 C35 1.35(2) . ?
C35 H35 0.9300 . ?
O1W H1WA 0.8499 . ?
O1W H1WB 0.8499 . ?
O2W H2WA 0.8499 . ?
O2W H2WB 0.8503 . ?

loop_
_geom_torsion_atom_site_label_1
_geom_torsion_atom_site_label_2
_geom_torsion_atom_site_label_3
_geom_torsion_atom_site_label_4
_geom_torsion
_geom_torsion_site_symmetry_1
_geom_torsion_site_symmetry_2
_geom_torsion_site_symmetry_3
_geom_torsion_site_symmetry_4
_geom_torsion_publ_flag
O5 W1 O10 W4 29.0(9) . . . . ?
O5 W6 O12 W4 -29.9(9) . . . . ?
O6 W4 O14 W3 -2.5(5) . . . . ?
O6 W10 O31 W11 57.4(9) . . . . ?
O6 P1 O8 W5 179.9(4) . . . . ?
O6 P1 O8 W6 60.1(6) . . . . ?
O6 P1 O8 W11 -60.8(6) . . . . ?
O6 P1 O18 W2 178.9(5) . . . . ?
O6 P1 O18 W7 59.6(6) . . . . ?
O6 P1 O18 W9 -61.3(6) . . . . ?
O6 P1 O39 W1 -60.0(6) . . . . ?
O6 P1 O39 W8 61.2(6) . . . . ?
O6 P1 O39 W12 -179.7(4) . . . . ?
O7 W5 O20 W6 67.8(6) . . . . ?
O7 W5 O22 W2 -131.0(11) . . . . ?
O8 W5 O20 W6 -3.5(5) . . . . ?
O8 W5 O22 W2 -59.4(11) . . . . ?
O8 W6 O12 W4 54.6(9) . . . . ?
O8 W11 O7 W5 -2.2(5) . . . . ?
O8 P1 O6 W3 -179.9(4) . . . . ?
O8 P1 O6 W4 -60.8(6) . . . . ?
O8 P1 O6 W10 61.0(6) . . . . ?
O8 P1 O18 W2 59.6(6) . . . . ?
O8 P1 O18 W7 -59.7(6) . . . . ?
O8 P1 O18 W9 179.4(5) . . . . ?
O8 P1 O39 W1 58.8(6) . . . . ?
O8 P1 O39 W8 -180.0(4) . . . . ?
O8 P1 O39 W12 -60.9(6) . . . . ?
O9 W7 O19 W2 10.6(13) . . . . ?
O9 W7 O37 W11 30.3(12) . . . . ?
O9 W10 O31 W11 -27.7(9) . . . . ?
O10 W4 O14 W3 -86.4(5) . . . . ?
O12 W4 O14 W3 -11.4(12) . . . . ?
O13 W4 O14 W3 69.4(5) . . . . ?
O13 W10 O31 W11 129.8(10) . . . . ?
O15 W6 O12 W4 126.9(10) . . . . ?
O15 W11 O7 W5 69.6(6) . . . . ?
O16 W4 O14 W3 172.0(6) . . . . ?
O17 W11 O7 W5 169.3(6) . . . . ?
O18 W2 O22 W5 59.6(11) . . . . ?
O18 W2 O40 W12 -58.8(10) . . . . ?
O18 W7 O9 W10 53.9(10) . . . . ?
O18 W7 O19 W2 2.0(5) . . . . ?
O18 W7 O37 W11 -54.2(11) . . . . ?
O18 W9 O30 W2 -2.5(5) . . . . ?
O18 P1 O6 W3 60.1(6) . . . . ?
O18 P1 O6 W4 179.2(5) . . . . ?
O18 P1 O6 W10 -59.0(6) . . . . ?
O18 P1 O8 W5 -60.2(6) . . . . ?
O18 P1 O8 W6 179.9(5) . . . . ?
O18 P1 O8 W11 59.0(6) . . . . ?
O18 P1 O39 W1 179.7(4) . . . . ?
O18 P1 O39 W8 -59.1(6) . . . . ?
O18 P1 O39 W12 60.0(6) . . . . ?
O19 W2 O22 W5 131.4(11) . . . . ?
O19 W2 O40 W12 -53.6(15) . . . . ?
O19 W7 O9 W10 45.7(16) . . . . ?
O19 W7 O37 W11 -126.1(12) . . . . ?
O20 W5 O22 W2 -52.1(17) . . . . ?
O20 W6 O12 W4 45.8(15) . . . . ?
O21 W6 O12 W4 -130.6(9) . . . . ?
O22 W2 O40 W12 25.2(10) . . . . ?
O22 W5 O20 W6 -11.1(13) . . . . ?
O24 W8 O32 W3 -31.0(9) . . . . ?
O24 W9 O30 W2 -86.6(6) . . . . ?
O25 W1 O10 W4 131.1(9) . . . . ?
O26 W7 O9 W10 125.5(10) . . . . ?
O26 W7 O19 W2 -69.3(6) . . . . ?
O26 W7 O37 W11 -44.2(17) . . . . ?
O26 W9 O30 W2 69.1(6) . . . . ?
O27 W10 O31 W11 -129.4(9) . . . . ?
O28 W9 O30 W2 -10.1(13) . . . . ?
O29 W5 O20 W6 168.6(6) . . . . ?
O29 W5 O22 W2 128.1(11) . . . . ?
O30 W2 O22 W5 52.6(17) . . . . ?
O30 W2 O40 W12 -130.3(10) . . . . ?
O31 W11 O7 W5 -7.1(12) . . . . ?
O32 W8 O24 W9 30.3(10) . . . . ?
O33 W7 O9 W10 -133.3(10) . . . . ?
O33 W7 O19 W2 -170.4(6) . . . . ?
O33 W7 O37 W11 131.7(12) . . . . ?
O34 W1 O10 W4 -47.8(14) . . . . ?
O34 W12 O40 W2 49.8(14) . . . . ?
O35 W10 O31 W11 51.3(14) . . . . ?
O36 W12 O40 W2 -129.3(10) . . . . ?
O37 W7 O9 W10 -29.9(10) . . . . ?
O37 W7 O19 W2 85.3(6) . . . . ?
O37 W11 O7 W5 -85.5(6) . . . . ?
O38 W8 O24 W9 -126.0(10) . . . . ?
O38 W8 O32 W3 45.6(14) . . . . ?
O38 W12 O40 W2 129.6(10) . . . . ?
O39 W1 O10 W4 -55.3(9) . . . . ?
O39 W8 O24 W9 -54.3(9) . . . . ?
O39 W8 O32 W3 53.7(9) . . . . ?
O39 W12 O40 W2 58.4(10) . . . . ?
O39 P1 O6 W3 -60.5(6) . . . . ?
O39 P1 O6 W4 58.6(6) . . . . ?
O39 P1 O6 W10 -179.6(4) . . . . ?
O39 P1 O8 W5 60.8(6) . . . . ?
O39 P1 O8 W6 -59.0(6) . . . . ?
O39 P1 O8 W11 -179.9(4) . . . . ?
O39 P1 O18 W2 -61.1(6) . . . . ?
O39 P1 O18 W7 179.6(4) . . . . ?
O39 P1 O18 W9 58.7(6) . . . . ?
O40 W2 O22 W5 -24.0(11) . . . . ?
O42 W1 O10 W4 -126.8(10) . . . . ?
O42 W8 O24 W9 -49.0(15) . . . . ?
O42 W8 O32 W3 125.1(9) . . . . ?
O43 W2 O22 W5 -126.5(11) . . . . ?
O43 W2 O40 W12 128.1(10) . . . . ?
O44 W5 O20 W6 -87.8(6) . . . . ?
O44 W5 O22 W2 24.7(11) . . . . ?
O44 W12 O40 W2 -26.1(10) . . . . ?
O46 W8 O24 W9 132.7(10) . . . . ?
O46 W8 O32 W3 -133.1(9) . . . . ?
O48 W9 O30 W2 170.3(6) . . . . ?
Cu1 N1 C1 C2 168.1(11) . . . . ?
Cu1 N1 C5 C4 -167.3(11) . . . . ?
Cu1 N3 C19 C20 177.0(13) . . . . ?
Cu1 N3 C23 C22 -175.1(12) . . . . ?
N1 C1 C2 C3 0(2) . . . . ?
N2 C9 C10 C6 -1.1(18) . . . . ?
N2 C11 C12 C13 -137.0(13) . . . . ?
N2 C11 C12 C17 44.7(19) . . . . ?
N3 C19 C20 C21 -1(3) . . . . ?
N4 C27 C28 C24 2(3) . . . . ?
N4 C29 C30 C31 125.9(18) . . . . ?
N4 C29 C30 C35 -64(2) . . . . ?
C1 N1 C5 C4 7(2) . . . . ?
C1 C2 C3 C4 5.5(18) . . . . ?
C1 C2 C3 C6 -168.3(12) . . . . ?
C2 C3 C4 C5 -4(2) . . . . ?
C2 C3 C6 C7 13.3(17) . . . . ?
C2 C3 C6 C10 -167.3(12) . . . . ?
C3 C4 C5 N1 -2(2) . . . . ?
C3 C6 C7 C8 177.5(11) . . . . ?
C3 C6 C10 C9 -176.8(11) . . . . ?
C4 C3 C6 C7 -160.1(12) . . . . ?
C4 C3 C6 C10 19.2(18) . . . . ?
C5 N1 C1 C2 -6(2) . . . . ?
C6 C3 C4 C5 169.4(13) . . . . ?
C6 C7 C8 N2 -0.4(18) . . . . ?
C7 C6 C10 C9 2.6(17) . . . . ?
C8 N2 C9 C10 -1.3(18) . . . . ?
C8 N2 C11 C12 -117.5(14) . . . . ?
C9 N2 C8 C7 2.0(18) . . . . ?
C9 N2 C11 C12 63.0(16) . . . . ?
C10 C6 C7 C8 -1.9(17) . . . . ?
C11 N2 C8 C7 -177.6(11) . . . . ?
C11 N2 C9 C10 178.3(11) . . . . ?
C11 C12 C13 C14 -178.0(11) . . . . ?
C11 C12 C17 C16 177.2(13) . . . . ?
C12 C13 C14 C15 1.8(19) . . . . ?
C13 C12 C17 C16 -1(2) . . . . ?
C13 C14 C15 C16 -3(2) . . . . ?
C13 C14 C15 C18 179.0(12) . . . . ?
C14 C15 C16 C17 3(2) . . . . ?
C14 C15 C18 O1 174.6(14) . . . . ?
C14 C15 C18 O2 -1(2) . . . . ?
C15 C16 C17 C12 0(2) . . . . ?
C16 C15 C18 O1 -3(2) . . . . ?
C16 C15 C18 O2 -179.0(15) . . . . ?
C17 C12 C13 C14 0(2) . . . . ?
C18 C15 C16 C17 -179.8(13) . . . . ?
C19 N3 C23 C22 4(2) . . . . ?
C19 C20 C21 C22 3(2) . . . . ?
C19 C20 C21 C24 -173.7(14) . . . . ?
C20 C21 C22 C23 -1(2) . . . . ?
C20 C21 C24 C25 21(2) . . . . ?
C20 C21 C24 C28 -157.3(15) . . . . ?
C21 C22 C23 N3 -3(2) . . . . ?
C21 C24 C25 C26 -179.3(14) . . . . ?
C21 C24 C28 C27 176.8(14) . . . . ?
C22 C21 C24 C25 -155.1(15) . . . . ?
C22 C21 C24 C28 27(2) . . . . ?
C23 N3 C19 C20 -2(3) . . . . ?
C24 C21 C22 C23 175.5(13) . . . . ?
C24 C25 C26 N4 3(3) . . . . ?
C25 C24 C28 C27 -2(2) . . . . ?
C26 N4 C27 C28 0(3) . . . . ?
C26 N4 C29 C30 134.6(18) . . . . ?
C27 N4 C26 C25 -3(3) . . . . ?
C27 N4 C29 C30 -53(2) . . . . ?
C28 C24 C25 C26 -1(2) . . . . ?
C29 N4 C26 C25 170.1(17) . . . . ?
C29 N4 C27 C28 -173.0(16) . . . . ?
C29 C30 C31 C32 169.0(18) . . . . ?
C29 C30 C35 C34 -168.4(15) . . . . ?
C30 C31 C32 C33 1(3) . . . . ?
C31 C30 C35 C34 1(3) . . . . ?
C31 C32 C33 C34 0(3) . . . . ?
C31 C32 C33 C36 -171.4(18) . . . . ?
C32 C33 C34 C35 0(2) . . . . ?
C32 C33 C36 O3 3(3) . . . . ?
C32 C33 C36 O4 176(2) . . . . ?
C33 C34 C35 C30 0(2) . . . . ?
C34 C33 C36 O3 -169.4(15) . . . . ?
C34 C33 C36 O4 4(3) . . . . ?
C35 C30 C31 C32 -1(3) . . . . ?
C36 C33 C34 C35 172.1(15) . . . . ?

loop_
_smtbx_masks_void_nr
_smtbx_masks_void_average_x
_smtbx_masks_void_average_y
_smtbx_masks_void_average_z
_smtbx_masks_void_volume
_smtbx_masks_void_count_electrons
_smtbx_masks_void_content
1 0.000 0.000 0.000 164.4 37.2 '4 H2O'
